data_4106534
loop_
_publ_author_name
'Hei Man Cheng'
'David A. Leigh'
'Francesca Maffei'
'Paul R. McGonigal'
'Alexandra M. Z. Slawin'
'Jhenyi Wu'

_publ_section_title
;
 En Route to a Molecular Sheaf: Active Metal Template Synthesis of a
 [3]Rotaxane with Two Axles Threaded through One Ring
;
_journal_name_full 'Journal of the American Chemical Society'
_journal_page_first 12298
_journal_page_last 12303
_journal_paper_doi 10.1021/ja205167e
_journal_volume 133
_journal_year 2011
_chemical_formula_moiety 'C47 H49 N3 O2,C80 H98 O2,1.5(C H Cl3)'
_chemical_formula_sum 'C128.5 H148.5 Cl4.5 N3 O4'
_chemical_formula_weight 1958.53
_chemical_name_systematic
; 
 ? 
;
_space_group_IT_number 2
_symmetry_cell_setting triclinic
_symmetry_space_group_name_Hall '-P 1'
_symmetry_space_group_name_H-M 'P -1'
_atom_sites_solution_hydrogens geom
_atom_sites_solution_primary direct
_atom_sites_solution_secondary difmap
_audit_creation_method SHELXL-97
_cell_angle_alpha 105.149(7)
_cell_angle_beta 102.006(4)
_cell_angle_gamma 96.112(6)
_cell_formula_units_Z 2
_cell_length_a 15.632(6)
_cell_length_b 19.012(8)
_cell_length_c 20.288(9)
_cell_measurement_reflns_used 12879
_cell_measurement_temperature 93(2)
_cell_measurement_theta_max 27.9
_cell_measurement_theta_min 2.1
_cell_volume 5609(4)
_computing_cell_refinement 'CrystalClear (Rigaku Corp., 2004)'
_computing_data_collection 'CrystalClear (Rigaku Corp., 2004)'
_computing_data_reduction 'CrystalClear (Rigaku Corp., 2004)'
_computing_molecular_graphics 'Bruker SHELXTL'
_computing_publication_material 'Bruker SHELXTL'
_computing_structure_refinement 'SHELXL-97 (Sheldrick, 1997)'
_computing_structure_solution 'SHELXS-97 (Sheldrick, 1990)'
_diffrn_ambient_temperature 93(2)
_diffrn_measured_fraction_theta_full 0.996
_diffrn_measured_fraction_theta_max 0.992
_diffrn_measurement_device_type CCD
_diffrn_measurement_method '\w scans'
_diffrn_radiation_monochromator confocal
_diffrn_radiation_source 'rotating anode'
_diffrn_radiation_type MoK\a
_diffrn_radiation_wavelength 0.71073
_diffrn_reflns_av_R_equivalents 0.1373
_diffrn_reflns_av_sigmaI/netI 0.1252
_diffrn_reflns_limit_h_max 16
_diffrn_reflns_limit_h_min -18
_diffrn_reflns_limit_k_max 22
_diffrn_reflns_limit_k_min -22
_diffrn_reflns_limit_l_max 24
_diffrn_reflns_limit_l_min -24
_diffrn_reflns_number 58267
_diffrn_reflns_theta_full 25.00
_diffrn_reflns_theta_max 25.46
_diffrn_reflns_theta_min 2.11
_exptl_absorpt_coefficient_mu 0.172
_exptl_absorpt_correction_T_max 1.000
_exptl_absorpt_correction_T_min 0.7593
_exptl_absorpt_correction_type multi-scan
_exptl_absorpt_process_details 'Jacobson, R. (1998) Private communication'
_exptl_crystal_colour Colorless
_exptl_crystal_density_diffrn 1.160
_exptl_crystal_description Platelet
_exptl_crystal_F_000 2098
_exptl_crystal_size_max 0.20
_exptl_crystal_size_mid 0.20
_exptl_crystal_size_min 0.02
_refine_diff_density_max 1.421
_refine_diff_density_min -0.578
_refine_diff_density_rms 0.101
_refine_ls_extinction_method none
_refine_ls_goodness_of_fit_ref 1.704
_refine_ls_hydrogen_treatment constr
_refine_ls_matrix_type full
_refine_ls_number_parameters 1279
_refine_ls_number_reflns 20614
_refine_ls_number_restraints 111
_refine_ls_restrained_S_all 1.700
_refine_ls_R_factor_all 0.2461
_refine_ls_R_factor_gt 0.2014
_refine_ls_shift/su_max 0.151
_refine_ls_shift/su_mean 0.009
_refine_ls_structure_factor_coef Fsqd
_refine_ls_weighting_details 'calc w=1/[\s^2^(Fo^2^)+(0.2000P)^2^+0.0000P] where P=(Fo^2^+2Fc^2^)/3'
_refine_ls_weighting_scheme calc
_refine_ls_wR_factor_gt 0.5020
_refine_ls_wR_factor_ref 0.5281
_reflns_number_gt 13060
_reflns_number_total 20614
_reflns_threshold_expression >2sigma(I)
_cod_data_source_file ja205167e_si_004.cif
_cod_data_source_block 4
_cod_original_formula_sum 'C128.50 H148.50 Cl4.50 N3 O4'
_cod_database_code 4106534

loop_
_symmetry_equiv_pos_as_xyz
'x, y, z'
'-x, -y, -z'

loop_
_atom_site_label
_atom_site_type_symbol
_atom_site_fract_x
_atom_site_fract_y
_atom_site_fract_z
_atom_site_U_iso_or_equiv
_atom_site_adp_type
_atom_site_occupancy
_atom_site_symmetry_multiplicity
_atom_site_calc_flag
_atom_site_refinement_flags
O1 O 0.47457(11) 0.98328(10) 0.07475(10) 0.0833(6) Uani 1 1 d .
C2 C 0.45658(17) 1.01182(17) 0.14320(14) 0.0849(11) Uani 1 1 d .
H2A H 0.5058 1.0080 0.1810 0.102 Uiso 1 1 calc R
H2B H 0.4010 0.9836 0.1458 0.102 Uiso 1 1 calc R
C3 C 0.44785(16) 1.09183(16) 0.15121(14) 0.0823(10) Uani 1 1 d .
H3A H 0.5065 1.1200 0.1547 0.099 Uiso 1 1 calc R
H3B H 0.4309 1.1122 0.1959 0.099 Uiso 1 1 calc R
C4 C 0.38055(16) 1.10385(17) 0.09159(15) 0.0863(10) Uani 1 1 d .
H4A H 0.3823 1.1576 0.0992 0.104 Uiso 1 1 calc R
H4B H 0.3971 1.0835 0.0467 0.104 Uiso 1 1 calc R
C5 C 0.28755(15) 1.06809(15) 0.08549(14) 0.0747(9) Uani 1 1 d .
C6 C 0.25515(16) 0.99509(18) 0.04634(15) 0.0876(11) Uani 1 1 d .
H6A H 0.2917 0.9671 0.0217 0.105 Uiso 1 1 calc R
N7 N 0.16782(15) 0.96173(16) 0.04263(13) 0.1011(10) Uani 1 1 d .
C8 C 0.11685(13) 1.00767(14) 0.07874(12) 0.0619(8) Uani 1 1 d .
C9 C 0.14850(12) 1.07952(13) 0.11451(12) 0.0592(7) Uani 1 1 d .
H9A H 0.1117 1.1100 0.1362 0.071 Uiso 1 1 calc R
C10 C 0.22871(16) 1.10556(16) 0.11860(14) 0.0804(10) Uani 1 1 d .
H10A H 0.2505 1.1552 0.1469 0.096 Uiso 1 1 calc R
C11 C 0.02561(15) 0.97645(15) 0.07817(12) 0.0668(8) Uani 1 1 d .
N12 N -0.00423(12) 0.90402(11) 0.04238(10) 0.0669(7) Uani 1 1 d .
C13 C -0.08358(15) 0.87446(14) 0.04272(12) 0.0672(8) Uani 1 1 d .
C14 C -0.14031(15) 0.91323(13) 0.07806(12) 0.0638(8) Uani 1 1 d .
H14A H -0.1968 0.8890 0.0777 0.077 Uiso 1 1 calc R
C15 C -0.11206(15) 0.98739(13) 0.11336(13) 0.0650(8) Uani 1 1 d .
C16 C -0.02584(15) 1.01977(14) 0.11459(12) 0.0672(8) Uani 1 1 d .
H16A H -0.0033 1.0702 0.1398 0.081 Uiso 1 1 calc R
C17 C -0.11344(15) 0.79570(14) 0.00059(15) 0.0764(9) Uani 1 1 d .
N18 N -0.0607(2) 0.75476(16) -0.03538(18) 0.1389(13) Uani 1 1 d .
C19 C -0.0938(3) 0.68242(19) -0.0730(2) 0.1591(16) Uani 1 1 d .
H19A H -0.0566 0.6537 -0.0960 0.191 Uiso 1 1 calc R
C20 C -0.1767(3) 0.6508(2) -0.0784(3) 0.1906(17) Uani 1 1 d .
C21 C -0.2287(2) 0.6959(2) -0.0430(2) 0.1525(16) Uani 1 1 d .
H21A H -0.2891 0.6763 -0.0485 0.183 Uiso 1 1 calc R
C22 C -0.19664(17) 0.76513(13) -0.00181(15) 0.0834(9) Uani 1 1 d .
H22A H -0.2317 0.7923 0.0252 0.100 Uiso 1 1 calc R
C23 C -0.2335(4) 0.5756(3) -0.1379(3) 0.2052(4) Uani 1 1 d U
H23A H -0.2926 0.5836 -0.1607 0.246 Uiso 1 1 calc R
H23B H -0.2014 0.5571 -0.1743 0.246 Uiso 1 1 calc R
C24 C -0.2405(4) 0.5264(4) -0.0956(4) 0.2284(4) Uani 1 1 d U
H24A H -0.2911 0.4862 -0.1224 0.274 Uiso 1 1 calc R
H24B H -0.2573 0.5541 -0.0530 0.274 Uiso 1 1 calc R
C25 C -0.1562(4) 0.4867(3) -0.0686(3) 0.1830(4) Uani 1 1 d U
H25A H -0.1015 0.5229 -0.0424 0.220 Uiso 1 1 calc R
H25B H -0.1705 0.4536 -0.0406 0.220 Uiso 1 1 calc R
O26 O -0.1519(2) 0.44203(19) -0.14738(19) 0.1783(4) Uani 1 1 d U
C27 C -0.0878(2) 0.39808(19) -0.1552(2) 0.1227(13) Uani 1 1 d .
C28 C -0.0662(2) 0.38783(16) -0.21724(15) 0.0995(12) Uani 1 1 d .
H28A H -0.0992 0.4068 -0.2515 0.119 Uiso 1 1 calc R
C29 C -0.0045(3) 0.3544(3) -0.2324(3) 0.178(2) Uani 1 1 d .
H29A H 0.0083 0.3503 -0.2769 0.213 Uiso 1 1 calc R
C30 C 0.0394(3) 0.3270(2) -0.1919(3) 0.182(2) Uani 1 1 d .
C31 C 0.02406(3) 0.33161(4) -0.12385(10) 0.2056(17) Uani 1 1 d D
H31A H 0.0532 0.3064 -0.0935 0.247 Uiso 1 1 calc R
C32 C -0.04002(4) 0.37831(5) -0.10550(12) 0.1764(4) Uani 1 1 d DU
H32A H -0.0466 0.3938 -0.0586 0.212 Uiso 1 1 calc R
C33 C 0.12865(4) 0.28155(8) -0.17891(11) 0.2122(4) Uani 1 1 d DU
H33A H 0.1126 0.2440 -0.1558 0.255 Uiso 1 1 calc R
H33B H 0.1349 0.2544 -0.2260 0.255 Uiso 1 1 calc R
C34 C 0.21849(4) 0.32423(3) -0.13727(3) 0.2442(4) Uani 1 1 d DU
H34A H 0.2181 0.3454 -0.0873 0.293 Uiso 1 1 calc R
H34B H 0.2637 0.2915 -0.1396 0.293 Uiso 1 1 calc R
C35 C 0.23906(4) 0.38481(3) -0.16925(3) 0.2233(4) Uani 1 1 d DU
H35A H 0.1919 0.4156 -0.1714 0.268 Uiso 1 1 calc R
H35B H 0.2487 0.3652 -0.2169 0.268 Uiso 1 1 calc R
C36 C 0.32330(5) 0.42640(10) -0.11666(7) 0.269(5) Uani 1 1 d D
H36A H 0.3275 0.4092 -0.0742 0.323 Uiso 1 1 calc R
H36B H 0.3735 0.4118 -0.1368 0.323 Uiso 1 1 calc R
C37 C 0.3357(2) 0.5014(2) -0.0952(3) 0.1395(18) Uani 1 1 d .
H37A H 0.3026 0.5145 -0.0583 0.167 Uiso 1 1 calc R
H37B H 0.3037 0.5159 -0.1358 0.167 Uiso 1 1 calc R
C38 C 0.4212(3) 0.5519(2) -0.0679(2) 0.1248(16) Uani 1 1 d .
H38A H 0.4555 0.5416 -0.1043 0.150 Uiso 1 1 calc R
H38B H 0.4544 0.5399 -0.0263 0.150 Uiso 1 1 calc R
C39 C 0.4185(2) 0.6317(2) -0.0476(3) 0.1435(19) Uani 1 1 d .
H39A H 0.3846 0.6426 -0.0111 0.172 Uiso 1 1 calc R
H39B H 0.3858 0.6442 -0.0892 0.172 Uiso 1 1 calc R
C40 C 0.5079(2) 0.68055(18) -0.01998(19) 0.1054(13) Uani 1 1 d .
H40A H 0.5401 0.6734 -0.0578 0.126 Uiso 1 1 calc R
H40B H 0.5427 0.6658 0.0193 0.126 Uiso 1 1 calc R
C41 C 0.50085(18) 0.76273(17) 0.00610(16) 0.0912(11) Uani 1 1 d .
C42 C 0.5443(2) 0.80411(17) 0.07208(19) 0.1061(14) Uani 1 1 d .
H42A H 0.5821 0.7824 0.1011 0.127 Uiso 1 1 calc R
C43 C 0.5351(2) 0.8793(2) 0.09943(19) 0.1139(15) Uani 1 1 d .
H43A H 0.5641 0.9072 0.1465 0.137 Uiso 1 1 calc R
C44 C 0.48372(16) 0.90897(16) 0.05580(14) 0.0785(10) Uani 1 1 d .
C45 C 0.4409(2) 0.86859(18) -0.01164(16) 0.0968(12) Uani 1 1 d .
H45A H 0.4039 0.8905 -0.0411 0.116 Uiso 1 1 calc R
C46 C 0.45125(18) 0.79718(16) -0.03661(16) 0.0876(10) Uani 1 1 d .
H46A H 0.4238 0.7705 -0.0843 0.105 Uiso 1 1 calc R
C47 C -0.16627(15) 1.03330(13) 0.15121(13) 0.0690(8) Uani 1 1 d .
C48 C -0.12825(17) 1.09140(14) 0.21258(13) 0.0733(9) Uani 1 1 d .
H48A H -0.0663 1.0982 0.2327 0.088 Uiso 1 1 calc R
C49 C -0.17765(18) 1.13893(16) 0.24457(15) 0.0897(10) Uani 1 1 d .
H49A H -0.1503 1.1791 0.2853 0.108 Uiso 1 1 calc R
C50 C -0.26923(16) 1.12685(15) 0.21572(15) 0.0893(9) Uani 1 1 d .
H50A H -0.3047 1.1592 0.2368 0.107 Uiso 1 1 calc R
C51 C -0.30806(17) 1.06829(15) 0.15689(15) 0.0834(10) Uani 1 1 d .
H51A H -0.3703 1.0605 0.1377 0.100 Uiso 1 1 calc R
C52 C -0.25847(15) 1.02143(16) 0.12582(13) 0.0763(9) Uani 1 1 d .
H52A H -0.2868 0.9801 0.0864 0.092 Uiso 1 1 calc R
C53 C 0.51219(15) 0.90040(12) 0.60335(12) 0.0633(7) Uani 1 1 d .
C54 C 0.47863(15) 0.86596(12) 0.52303(13) 0.0634(8) Uani 1 1 d .
C55 C 0.52457(15) 0.81257(13) 0.49110(12) 0.0638(7) Uani 1 1 d .
H55A H 0.5740 0.8008 0.5197 0.077 Uiso 1 1 calc R
C56 C 0.5018(2) 0.77782(14) 0.42256(14) 0.0831(10) Uani 1 1 d .
H56A H 0.5347 0.7426 0.4023 0.100 Uiso 1 1 calc R
C57 C 0.43419(8) 0.79303(7) 0.38447(2) 0.1255(15) Uani 1 1 d D
C58 C 0.3809(3) 0.84629(18) 0.40981(17) 0.1138(14) Uani 1 1 d .
H58A H 0.3326 0.8575 0.3796 0.137 Uiso 1 1 calc R
C59 C 0.40541(18) 0.87958(15) 0.48094(16) 0.0859(10) Uani 1 1 d .
H59A H 0.3708 0.9130 0.5017 0.103 Uiso 1 1 calc R
O60 O 0.41135(4) 0.76013(3) 0.30626(2) 0.1789(4) Uani 1 1 d DU
C61 C 0.45968(3) 0.80742(3) 0.275743(15) 1.2492(4) Uani 1 1 d DU
H61A H 0.5236 0.8047 0.2887 1.499 Uiso 1 1 calc R
H61B H 0.4526 0.8593 0.2956 1.499 Uiso 1 1 calc R
C62 C 0.42813(2) 0.78594(4) 0.197031(16) 0.5668(4) Uani 1 1 d DU
H62A H 0.4286 0.7326 0.1770 0.680 Uiso 1 1 calc R
H62B H 0.4684 0.8143 0.1777 0.680 Uiso 1 1 calc R
C63 C 0.33579(2) 0.80172(5) 0.177008(18) 0.4873(4) Uani 1 1 d DU
H63A H 0.3006 0.7881 0.2085 0.585 Uiso 1 1 calc R
H63B H 0.3379 0.8552 0.1824 0.585 Uiso 1 1 calc R
C64 C 0.29281(2) 0.75805(3) 0.102050(18) 0.2495(4) Uani 1 1 d DU
H64A H 0.3356 0.7602 0.0726 0.299 Uiso 1 1 calc R
H64B H 0.2747 0.7056 0.0992 0.299 Uiso 1 1 calc R
C65 C 0.21299(3) 0.78924(4) 0.07521(3) 0.2046(4) Uani 1 1 d DU
H65A H 0.2234 0.8438 0.0944 0.246 Uiso 1 1 calc R
H65B H 0.1600 0.7683 0.0878 0.246 Uiso 1 1 calc R
C66 C 0.20122(7) 0.76403(7) -0.00945(3) 0.1165(4) Uani 1 1 d DU
H66A H 0.1540 0.7872 -0.0318 0.140 Uiso 1 1 calc R
H66B H 0.2572 0.7813 -0.0203 0.140 Uiso 1 1 calc R
O67 O 0.17843(14) 0.68488(12) -0.03785(11) 0.1042(3) Uani 1 1 d U
C68 C 0.16442(17) 0.66052(17) -0.11170(13) 0.0851(10) Uani 1 1 d .
C69 C 0.18544(16) 0.69865(16) -0.15397(13) 0.0761(9) Uani 1 1 d .
H69A H 0.2181 0.7474 -0.1333 0.091 Uiso 1 1 calc R
C70 C 0.16276(14) 0.67161(14) -0.22505(14) 0.0691(8) Uani 1 1 d .
H70A H 0.1775 0.7019 -0.2529 0.083 Uiso 1 1 calc R
C71 C 0.11763(14) 0.59916(12) -0.25758(12) 0.0585(7) Uani 1 1 d .
C72 C 0.09851(16) 0.55855(16) -0.21252(14) 0.0784(10) Uani 1 1 d .
H72A H 0.0696 0.5086 -0.2328 0.094 Uiso 1 1 calc R
C73 C 0.11949(17) 0.58723(17) -0.14041(14) 0.0820(10) Uani 1 1 d .
H73A H 0.1042 0.5586 -0.1112 0.098 Uiso 1 1 calc R
C74 C 0.08322(14) 0.56728(13) -0.33699(12) 0.0619(7) Uani 1 1 d .
C75 C 0.08112(13) 0.62906(12) -0.37362(12) 0.0605(7) Uani 1 1 d .
C76 C 0.00378(15) 0.65452(14) -0.39908(13) 0.0705(8) Uani 1 1 d .
H76A H -0.0515 0.6326 -0.3947 0.085 Uiso 1 1 calc R
C77 C 0.00592(15) 0.71082(15) -0.43040(13) 0.0706(9) Uani 1 1 d .
H77A H -0.0484 0.7255 -0.4480 0.085 Uiso 1 1 calc R
C78 C 0.08335(15) 0.74633(13) -0.43704(13) 0.0672(8) Uani 1 1 d .
C79 C 0.16201(15) 0.72350(13) -0.40857(13) 0.0681(8) Uani 1 1 d .
H79A H 0.2176 0.7489 -0.4087 0.082 Uiso 1 1 calc R
C80 C 0.15966(14) 0.66601(13) -0.38104(12) 0.0621(8) Uani 1 1 d .
H80A H 0.2138 0.6498 -0.3660 0.074 Uiso 1 1 calc R
C81 C 0.08113(18) 0.81021(15) -0.47272(14) 0.0799(9) Uani 1 1 d .
C82 C 0.0353(2) 0.86824(16) -0.43448(19) 0.1028(12) Uani 1 1 d .
H82A H -0.0241 0.8454 -0.4349 0.154 Uiso 1 1 calc R
H82B H 0.0303 0.9071 -0.4580 0.154 Uiso 1 1 calc R
H82C H 0.0700 0.8899 -0.3857 0.154 Uiso 1 1 calc R
C83 C 0.17509(18) 0.84411(16) -0.47299(16) 0.0907(11) Uani 1 1 d .
H83A H 0.2103 0.8661 -0.4244 0.136 Uiso 1 1 calc R
H83B H 0.1710 0.8824 -0.4972 0.136 Uiso 1 1 calc R
H83C H 0.2036 0.8054 -0.4976 0.136 Uiso 1 1 calc R
C84 C 0.02914(19) 0.77743(19) -0.55028(15) 0.1000(11) Uani 1 1 d .
H84A H -0.0311 0.7549 -0.5524 0.150 Uiso 1 1 calc R
H84B H 0.0592 0.7397 -0.5745 0.150 Uiso 1 1 calc R
H84C H 0.0262 0.8168 -0.5732 0.150 Uiso 1 1 calc R
C85 C 0.14412(14) 0.51414(13) -0.36975(12) 0.0613(8) Uani 1 1 d .
C86 C 0.14116(15) 0.49889(13) -0.44032(13) 0.0645(8) Uani 1 1 d .
H86A H 0.1051 0.5230 -0.4681 0.077 Uiso 1 1 calc R
C87 C 0.18958(14) 0.44916(13) -0.47165(13) 0.0647(8) Uani 1 1 d .
H87A H 0.1874 0.4415 -0.5202 0.078 Uiso 1 1 calc R
C88 C 0.24021(14) 0.41083(12) -0.43591(12) 0.0579(7) Uani 1 1 d .
C89 C 0.24474(16) 0.42865(14) -0.36435(15) 0.0746(9) Uani 1 1 d .
H89A H 0.2815 0.4050 -0.3366 0.090 Uiso 1 1 calc R
C90 C 0.19818(15) 0.47939(13) -0.33135(12) 0.0636(8) Uani 1 1 d .
H90A H 0.2038 0.4900 -0.2821 0.076 Uiso 1 1 calc R
C91 C 0.29366(14) 0.35481(13) -0.46914(13) 0.0642(8) Uani 1 1 d .
C92 C 0.39284(16) 0.38638(14) -0.44513(16) 0.0809(10) Uani 1 1 d .
H92A H 0.4121 0.3989 -0.3937 0.121 Uiso 1 1 calc R
H92B H 0.4040 0.4310 -0.4598 0.121 Uiso 1 1 calc R
H92C H 0.4260 0.3495 -0.4664 0.121 Uiso 1 1 calc R
C93 C 0.26804(19) 0.33518(17) -0.54978(17) 0.0977(12) Uani 1 1 d .
H93A H 0.3025 0.2984 -0.5694 0.147 Uiso 1 1 calc R
H93B H 0.2807 0.3798 -0.5641 0.147 Uiso 1 1 calc R
H93C H 0.2046 0.3148 -0.5673 0.147 Uiso 1 1 calc R
C94 C 0.27113(17) 0.28348(14) -0.45075(16) 0.0865(10) Uani 1 1 d .
H94A H 0.2873 0.2933 -0.3995 0.130 Uiso 1 1 calc R
H94B H 0.3043 0.2466 -0.4721 0.130 Uiso 1 1 calc R
H94C H 0.2073 0.2647 -0.4688 0.130 Uiso 1 1 calc R
C95 C -0.01126(14) 0.52252(14) -0.35408(12) 0.0633(8) Uani 1 1 d .
C96 C -0.03830(14) 0.45170(13) -0.39914(12) 0.0589(7) Uani 1 1 d .
H96A H 0.0035 0.4271 -0.4201 0.071 Uiso 1 1 calc R
C97 C -0.12584(15) 0.41515(14) -0.41468(13) 0.0694(8) Uani 1 1 d .
H97A H -0.1424 0.3669 -0.4470 0.083 Uiso 1 1 calc R
C98 C -0.18910(15) 0.44746(14) -0.38414(12) 0.0650(8) Uani 1 1 d .
C99 C -0.15933(16) 0.51820(15) -0.33578(14) 0.0742(9) Uani 1 1 d .
H99A H -0.2000 0.5414 -0.3122 0.089 Uiso 1 1 calc R
C100 C -0.07464(14) 0.55510(14) -0.32116(13) 0.0672(8) Uani 1 1 d .
H10K H -0.0581 0.6032 -0.2885 0.081 Uiso 1 1 calc R
C101 C -0.28585(17) 0.40882(15) -0.40185(14) 0.0794(10) Uani 1 1 d .
C102 C -0.3426(2) 0.4533(2) -0.4441(2) 0.1395(17) Uani 1 1 d .
H10B H -0.3232 0.4520 -0.4873 0.209 Uiso 1 1 calc R
H10C H -0.3347 0.5047 -0.4151 0.209 Uiso 1 1 calc R
H10D H -0.4054 0.4309 -0.4564 0.209 Uiso 1 1 calc R
C103 C -0.2994(2) 0.32906(19) -0.44831(19) 0.1173(14) Uani 1 1 d .
H10E H -0.2643 0.3004 -0.4227 0.176 Uiso 1 1 calc R
H10F H -0.2803 0.3284 -0.4915 0.176 Uiso 1 1 calc R
H10G H -0.3624 0.3072 -0.4605 0.176 Uiso 1 1 calc R
C104 C -0.31502(19) 0.4124(2) -0.33579(18) 0.1082(13) Uani 1 1 d .
H10H H -0.2796 0.3850 -0.3088 0.162 Uiso 1 1 calc R
H10I H -0.3779 0.3904 -0.3476 0.162 Uiso 1 1 calc R
H10J H -0.3067 0.4641 -0.3075 0.162 Uiso 1 1 calc R
C105 C 0.60635(15) 0.94599(13) 0.62490(13) 0.0653(8) Uani 1 1 d .
C106 C 0.6461(2) 0.98041(15) 0.69432(16) 0.0928(10) Uani 1 1 d .
H10L H 0.6122 0.9778 0.7276 0.111 Uiso 1 1 calc R
C107 C 0.7312(2) 1.01842(16) 0.71945(16) 0.0976(11) Uani 1 1 d .
H10M H 0.7545 1.0398 0.7687 0.117 Uiso 1 1 calc R
C108 C 0.78485(18) 1.02624(16) 0.67253(14) 0.0793(10) Uani 1 1 d .
C109 C 0.74435(16) 0.99388(14) 0.60246(14) 0.0771(9) Uani 1 1 d .
H10N H 0.7768 0.9985 0.5687 0.093 Uiso 1 1 calc R
C110 C 0.65744(16) 0.95440(14) 0.57844(14) 0.0759(9) Uani 1 1 d .
H11J H 0.6331 0.9330 0.5293 0.091 Uiso 1 1 calc R
C111 C 0.88085(19) 1.06656(17) 0.69946(17) 0.0963(11) Uani 1 1 d .
C112 C 0.9134(3) 1.0913(3) 0.7755(2) 0.208(2) Uani 1 1 d .
H11A H 0.9749 1.1169 0.7880 0.312 Uiso 1 1 calc R
H11B H 0.9109 1.0485 0.7939 0.312 Uiso 1 1 calc R
H11C H 0.8765 1.1251 0.7960 0.312 Uiso 1 1 calc R
C113 C 0.8849(3) 1.1374(2) 0.6769(2) 0.1797(18) Uani 1 1 d .
H11D H 0.9459 1.1645 0.6929 0.270 Uiso 1 1 calc R
H11E H 0.8456 1.1684 0.6980 0.270 Uiso 1 1 calc R
H11F H 0.8656 1.1246 0.6255 0.270 Uiso 1 1 calc R
C114 C 0.9375(3) 1.0155(4) 0.6713(5) 0.406(5) Uani 1 1 d .
H11G H 0.9995 1.0404 0.6869 0.608 Uiso 1 1 calc R
H11H H 0.9193 1.0000 0.6197 0.608 Uiso 1 1 calc R
H11I H 0.9316 0.9719 0.6883 0.608 Uiso 1 1 calc R
C115 C 0.50958(14) 0.83548(12) 0.63585(12) 0.0597(7) Uani 1 1 d .
C116 C 0.58549(15) 0.81442(13) 0.67092(13) 0.0644(8) Uani 1 1 d .
H11K H 0.6423 0.8427 0.6780 0.077 Uiso 1 1 calc R
C117 C 0.57862(15) 0.75394(13) 0.69484(13) 0.0667(8) Uani 1 1 d .
H11L H 0.6314 0.7422 0.7193 0.080 Uiso 1 1 calc R
C118 C 0.49804(14) 0.70824(12) 0.68538(12) 0.0591(7) Uani 1 1 d .
C119 C 0.42338(15) 0.72779(12) 0.64703(13) 0.0656(8) Uani 1 1 d .
H11M H 0.3669 0.6981 0.6379 0.079 Uiso 1 1 calc R
C120 C 0.42931(14) 0.78867(13) 0.62221(12) 0.0597(7) Uani 1 1 d .
H12J H 0.3773 0.7988 0.5952 0.072 Uiso 1 1 calc R
C121 C 0.49395(17) 0.64209(13) 0.71367(13) 0.0699(8) Uani 1 1 d .
C122 C 0.5456(2) 0.66163(18) 0.78597(18) 0.1276(13) Uani 1 1 d .
H12A H 0.5176 0.6960 0.8163 0.191 Uiso 1 1 calc R
H12B H 0.6058 0.6853 0.7893 0.191 Uiso 1 1 calc R
H12C H 0.5483 0.6169 0.8012 0.191 Uiso 1 1 calc R
C123 C 0.5454(3) 0.5871(2) 0.6730(2) 0.1415(18) Uani 1 1 d .
H12D H 0.5439 0.5428 0.6891 0.212 Uiso 1 1 calc R
H12E H 0.6072 0.6108 0.6819 0.212 Uiso 1 1 calc R
H12F H 0.5177 0.5732 0.6224 0.212 Uiso 1 1 calc R
C124 C 0.4035(3) 0.60251(18) 0.7012(2) 0.2138(17) Uani 1 1 d .
H12G H 0.3686 0.6356 0.7255 0.321 Uiso 1 1 calc R
H12H H 0.4058 0.5595 0.7193 0.321 Uiso 1 1 calc R
H12I H 0.3758 0.5859 0.6505 0.321 Uiso 1 1 calc R
C125 C 0.45145(15) 0.95624(12) 0.63121(13) 0.0684(8) Uani 1 1 d .
C126 C 0.39911(15) 0.94570(14) 0.67562(13) 0.0695(8) Uani 1 1 d .
H12K H 0.4009 0.9049 0.6944 0.083 Uiso 1 1 calc R
C127 C 0.34170(15) 0.99793(13) 0.69277(14) 0.0710(8) Uani 1 1 d .
H12L H 0.3054 0.9897 0.7231 0.085 Uiso 1 1 calc R
C128 C 0.33505(17) 1.05629(14) 0.67002(14) 0.0756(9) Uani 1 1 d .
C129 C 0.39307(18) 1.06719(14) 0.62659(15) 0.0861(9) Uani 1 1 d .
H12M H 0.3939 1.1097 0.6103 0.103 Uiso 1 1 calc R
C130 C 0.44828(19) 1.01726(15) 0.60767(15) 0.0859(10) Uani 1 1 d .
H13L H 0.4849 1.0256 0.5776 0.103 Uiso 1 1 calc R
C131 C 0.2685(2) 1.10736(17) 0.68118(19) 0.1038(12) Uani 1 1 d .
C132 C 0.2223(2) 1.09571(18) 0.73803(18) 0.1151(12) Uani 1 1 d .
H13C H 0.1858 1.0464 0.7216 0.173 Uiso 1 1 calc R
H13D H 0.1845 1.1332 0.7476 0.173 Uiso 1 1 calc R
H13E H 0.2670 1.1001 0.7813 0.173 Uiso 1 1 calc R
C133 C 0.2097(3) 1.1069(2) 0.6168(2) 0.1488(19) Uani 1 1 d .
H13F H 0.2444 1.1178 0.5845 0.223 Uiso 1 1 calc R
H13G H 0.1721 1.1445 0.6266 0.223 Uiso 1 1 calc R
H13H H 0.1723 1.0581 0.5952 0.223 Uiso 1 1 calc R
C134 C 0.3285(2) 1.19060(17) 0.7209(2) 0.1235(14) Uani 1 1 d .
H13I H 0.3618 1.2053 0.6893 0.185 Uiso 1 1 calc R
H13J H 0.3700 1.1896 0.7640 0.185 Uiso 1 1 calc R
H13K H 0.2892 1.2262 0.7330 0.185 Uiso 1 1 calc R
C135 C 0.88759(18) 0.78030(17) 0.7776(2) 0.1068(14) Uani 1 1 d .
H13A H 0.8828 0.8178 0.8210 0.128 Uiso 1 1 calc R
Cl1 Cl 0.87126(7) 0.81891(7) 0.70945(6) 0.1409(5) Uani 1 1 d .
Cl2 Cl 0.80348(5) 0.70360(5) 0.75867(8) 0.1656(6) Uani 1 1 d .
Cl3 Cl 0.99171(4) 0.75414(4) 0.79445(5) 0.1011(3) Uani 1 1 d .
C136 C -0.4702(3) 0.4137(7) -0.2180(3) 0.291(5) Uani 0.50 1 d P
H13B H -0.4354 0.3847 -0.2482 0.349 Uiso 0.50 1 calc PR
Cl4 Cl -0.44992(15) 0.36297(12) -0.13095(10) 0.1585(7) Uani 0.50 1 d P
Cl5 Cl -0.3980(2) 0.4810(2) -0.17572(19) 0.2143(16) Uani 0.50 1 d P
Cl6 Cl -0.55344(17) 0.3777(3) -0.25356(13) 0.249(2) Uani 0.50 1 d P

loop_
_atom_site_aniso_label
_atom_site_aniso_U_11
_atom_site_aniso_U_22
_atom_site_aniso_U_33
_atom_site_aniso_U_23
_atom_site_aniso_U_13
_atom_site_aniso_U_12
O1 0.0712(9) 0.0780(11) 0.0934(11) 0.0054(9) 0.0341(8) 0.0042(8)
C2 0.0548(13) 0.115(2) 0.0719(16) 0.0126(15) 0.0106(11) 0.0068(14)
C3 0.0567(12) 0.0979(19) 0.0763(15) -0.0068(15) 0.0250(10) 0.0090(12)
C4 0.0593(12) 0.0899(19) 0.0988(18) 0.0034(15) 0.0319(11) 0.0014(13)
C5 0.0583(12) 0.0776(16) 0.0816(15) 0.0086(13) 0.0219(11) 0.0112(11)
C6 0.0536(12) 0.119(2) 0.0821(16) 0.0071(16) 0.0267(11) 0.0155(13)
N7 0.0739(13) 0.137(2) 0.0862(14) 0.0191(14) 0.0284(10) 0.0062(14)
C8 0.0466(10) 0.0785(14) 0.0550(12) 0.0067(11) 0.0148(9) 0.0133(10)
C9 0.0322(8) 0.0643(13) 0.0657(13) -0.0085(11) 0.0151(8) 0.0045(9)
C10 0.0681(14) 0.0850(17) 0.0766(16) 0.0028(14) 0.0205(12) 0.0107(13)
C11 0.0566(12) 0.0859(16) 0.0507(12) 0.0141(11) 0.0062(10) 0.0094(11)
N12 0.0642(10) 0.0660(11) 0.0665(11) 0.0129(9) 0.0170(8) 0.0083(9)
C13 0.0554(11) 0.0809(15) 0.0658(13) 0.0172(12) 0.0195(10) 0.0154(11)
C14 0.0582(11) 0.0643(13) 0.0695(13) 0.0171(11) 0.0223(10) 0.0058(10)
C15 0.0562(12) 0.0694(14) 0.0643(13) 0.0134(11) 0.0114(10) 0.0107(11)
C16 0.0679(12) 0.0613(13) 0.0688(14) 0.0095(11) 0.0245(10) 0.0037(11)
C17 0.0690(12) 0.0569(13) 0.1024(16) 0.0060(13) 0.0410(11) 0.0106(11)
N18 0.182(2) 0.0823(16) 0.168(2) 0.0293(17) 0.0809(19) 0.0355(17)
C19 0.207(3) 0.068(2) 0.231(3) 0.016(2) 0.150(2) 0.022(2)
C20 0.209(2) 0.060(2) 0.307(4) -0.024(2) 0.187(2) -0.014(2)
C21 0.134(2) 0.076(2) 0.251(3) 0.006(2) 0.1175(19) 0.0012(18)
C22 0.0838(14) 0.0378(12) 0.1172(18) -0.0107(13) 0.0467(12) 0.0018(11)
C23 0.2052(5) 0.2052(5) 0.2052(5) 0.0597(4) 0.0504(4) 0.0350(4)
C24 0.2286(5) 0.2283(5) 0.2285(5) 0.0666(4) 0.0562(4) 0.0392(4)
C25 0.1827(5) 0.1836(5) 0.1829(5) 0.0531(4) 0.0455(4) 0.0317(4)
O26 0.1776(5) 0.1787(5) 0.1780(5) 0.0502(4) 0.0434(4) 0.0324(4)
C27 0.1060(16) 0.149(2) 0.121(2) 0.0373(19) 0.0169(17) 0.0830(14)
C28 0.133(2) 0.0793(17) 0.0667(16) 0.0241(13) -0.0032(16) -0.0196(17)
C29 0.119(2) 0.213(5) 0.156(3) -0.043(3) 0.068(2) 0.009(3)
C30 0.120(2) 0.0624(19) 0.316(5) -0.052(3) 0.107(2) -0.0152(18)
C31 0.184(3) 0.2089(18) 0.337(3) 0.2336(16) 0.078(3) 0.104(2)
C32 0.1763(5) 0.1769(5) 0.1762(5) 0.0518(4) 0.0433(4) 0.0303(4)
C33 0.2120(5) 0.2120(5) 0.2124(5) 0.0614(4) 0.0521(4) 0.0365(4)
C34 0.2440(5) 0.2444(5) 0.2442(5) 0.0711(4) 0.0601(4) 0.0418(4)
C35 0.2230(5) 0.2232(5) 0.2237(5) 0.0652(4) 0.0549(4) 0.0382(4)
C36 0.113(3) 0.077(3) 0.525(11) 0.034(4) -0.048(5) 0.006(2)
C37 0.090(2) 0.109(3) 0.209(4) 0.028(3) 0.045(2) 0.004(2)
C38 0.125(3) 0.102(2) 0.131(3) 0.028(2) 0.011(2) 0.008(2)
C39 0.103(2) 0.103(3) 0.191(4) -0.020(3) 0.045(2) 0.0157(19)
C40 0.109(2) 0.089(2) 0.103(2) 0.0041(18) 0.0300(17) 0.0065(18)
C41 0.0782(15) 0.0775(18) 0.1072(19) 0.0016(16) 0.0375(13) 0.0014(14)
C42 0.124(2) 0.0650(17) 0.104(2) 0.0043(17) 0.0066(19) 0.0037(17)
C43 0.105(2) 0.109(2) 0.096(2) 0.007(2) -0.0089(19) 0.008(2)
C44 0.0637(13) 0.0826(17) 0.0754(15) 0.0052(14) 0.0200(11) -0.0077(13)
C45 0.1013(18) 0.100(2) 0.0833(18) 0.0071(16) 0.0345(14) 0.0187(16)
C46 0.0949(16) 0.0775(17) 0.0857(17) 0.0069(15) 0.0300(13) 0.0210(14)
C47 0.0617(12) 0.0720(13) 0.0802(14) 0.0319(11) 0.0204(10) 0.0102(11)
C48 0.0729(14) 0.0686(15) 0.0734(14) 0.0119(12) 0.0241(11) 0.0011(12)
C49 0.0890(15) 0.0727(16) 0.1055(18) 0.0121(14) 0.0470(12) -0.0050(14)
C50 0.0783(12) 0.0787(15) 0.1374(18) 0.0401(14) 0.0653(11) 0.0285(11)
C51 0.0623(12) 0.0916(17) 0.1025(17) 0.0270(14) 0.0361(11) 0.0119(12)
C52 0.0601(12) 0.0935(18) 0.0713(14) 0.0120(13) 0.0261(10) 0.0071(12)
C53 0.0705(12) 0.0528(11) 0.0756(13) 0.0242(10) 0.0274(10) 0.0170(10)
C54 0.0592(11) 0.0495(11) 0.0828(14) 0.0203(10) 0.0192(10) 0.0094(10)
C55 0.0595(11) 0.0653(12) 0.0760(13) 0.0317(10) 0.0217(10) 0.0131(10)
C56 0.0992(18) 0.0685(13) 0.0863(16) 0.0426(11) 0.0113(14) 0.0068(14)
C57 0.231(3) 0.0677(17) 0.0884(17) 0.0254(14) 0.0703(19) 0.003(2)
C58 0.157(3) 0.0878(19) 0.0788(18) 0.0272(15) -0.0153(19) 0.0237(19)
C59 0.0732(14) 0.0783(14) 0.1220(19) 0.0504(13) 0.0271(13) 0.0210(12)
O60 0.1798(5) 0.1783(5) 0.1785(5) 0.0522(4) 0.0433(4) 0.0310(4)
C61 1.2492(5) 1.2492(5) 1.2492(5) 0.3641(4) 0.3070(4) 0.2128(4)
C62 0.5668(5) 0.5668(5) 0.5668(5) 0.1652(4) 0.1392(4) 0.0966(4)
C63 0.4872(5) 0.4872(5) 0.4873(5) 0.1420(4) 0.1197(4) 0.0830(4)
C64 0.2497(5) 0.2494(5) 0.2493(5) 0.0726(4) 0.0614(4) 0.0428(4)
C65 0.2048(5) 0.2046(5) 0.2044(5) 0.0595(4) 0.0503(4) 0.0351(4)
C66 0.1166(5) 0.1167(5) 0.1161(5) 0.0334(4) 0.0287(4) 0.0204(4)
O67 0.1039(5) 0.1047(5) 0.1037(5) 0.0295(4) 0.0255(4) 0.0187(4)
C68 0.0779(13) 0.1131(19) 0.0474(13) -0.0068(13) 0.0037(11) 0.0431(12)
C69 0.0678(13) 0.0928(17) 0.0647(14) 0.0196(13) 0.0096(11) 0.0221(12)
C70 0.0549(11) 0.0691(14) 0.0755(15) 0.0034(12) 0.0206(10) 0.0117(10)
C71 0.0517(10) 0.0609(12) 0.0597(12) 0.0095(10) 0.0172(9) 0.0094(10)
C72 0.0598(13) 0.0836(17) 0.0797(16) 0.0071(14) 0.0106(12) 0.0157(12)
C73 0.0815(15) 0.1017(19) 0.0564(14) 0.0125(13) 0.0123(12) 0.0233(14)
C74 0.0606(11) 0.0554(12) 0.0692(13) 0.0091(10) 0.0263(9) 0.0100(10)
C75 0.0500(10) 0.0607(12) 0.0700(13) 0.0136(11) 0.0156(9) 0.0173(9)
C76 0.0561(12) 0.0872(16) 0.0707(14) 0.0240(12) 0.0190(10) 0.0134(11)
C77 0.0506(11) 0.0840(16) 0.0758(14) 0.0183(13) 0.0185(10) 0.0119(11)
C78 0.0678(12) 0.0667(13) 0.0693(14) 0.0159(11) 0.0220(10) 0.0204(11)
C79 0.0512(11) 0.0645(13) 0.0897(15) 0.0183(12) 0.0246(10) 0.0100(10)
C80 0.0500(10) 0.0659(13) 0.0696(13) 0.0144(11) 0.0155(9) 0.0191(9)
C81 0.0815(15) 0.0781(15) 0.0830(16) 0.0304(13) 0.0205(12) 0.0084(13)
C82 0.1117(19) 0.0787(16) 0.130(2) 0.0382(16) 0.0353(17) 0.0394(15)
C83 0.0763(15) 0.0858(17) 0.118(2) 0.0413(15) 0.0287(14) 0.0107(14)
C84 0.0681(16) 0.145(2) 0.0932(17) 0.0589(15) 0.0073(13) 0.0084(16)
C85 0.0549(11) 0.0602(12) 0.0625(13) 0.0119(11) 0.0107(10) 0.0049(10)
C86 0.0563(11) 0.0574(12) 0.0717(14) 0.0093(11) 0.0082(10) 0.0138(10)
C87 0.0516(11) 0.0680(14) 0.0663(13) 0.0073(11) 0.0147(10) 0.0058(10)
C88 0.0502(10) 0.0568(12) 0.0609(13) 0.0100(10) 0.0082(9) 0.0129(9)
C89 0.0571(12) 0.0644(13) 0.1062(17) 0.0326(12) 0.0175(12) 0.0123(11)
C90 0.0686(12) 0.0742(14) 0.0475(11) 0.0093(11) 0.0198(9) 0.0203(11)
C91 0.0506(11) 0.0596(13) 0.0763(14) 0.0105(11) 0.0146(10) 0.0079(10)
C92 0.0702(13) 0.0599(14) 0.1115(19) 0.0135(14) 0.0304(13) 0.0185(11)
C93 0.0798(16) 0.0908(18) 0.118(2) 0.0197(17) 0.0214(15) 0.0290(14)
C94 0.0695(13) 0.0651(15) 0.126(2) 0.0136(15) 0.0431(12) 0.0128(12)
C95 0.0554(11) 0.0699(14) 0.0575(12) 0.0063(11) 0.0150(9) 0.0095(10)
C96 0.0512(10) 0.0599(12) 0.0633(12) 0.0127(10) 0.0168(9) 0.0072(9)
C97 0.0616(12) 0.0705(14) 0.0701(14) 0.0117(12) 0.0149(11) 0.0106(11)
C98 0.0579(11) 0.0816(15) 0.0521(12) 0.0118(11) 0.0158(9) 0.0119(11)
C99 0.0677(13) 0.0751(15) 0.0716(15) 0.0050(13) 0.0186(11) 0.0159(12)
C100 0.0473(11) 0.0650(14) 0.0786(15) 0.0072(12) 0.0095(10) 0.0104(10)
C101 0.0718(14) 0.0755(16) 0.0786(16) 0.0003(14) 0.0258(12) 0.0010(13)
C102 0.0449(15) 0.178(3) 0.179(3) 0.069(3) -0.0110(18) -0.0159(19)
C103 0.0881(17) 0.108(2) 0.122(2) -0.015(2) 0.0410(16) -0.0356(17)
C104 0.0692(16) 0.124(2) 0.123(2) 0.0272(19) 0.0305(15) -0.0081(17)
C105 0.0634(12) 0.0577(13) 0.0695(14) 0.0124(11) 0.0170(10) 0.0020(11)
C106 0.1122(18) 0.0679(16) 0.0905(17) 0.0108(14) 0.0410(14) -0.0197(15)
C107 0.110(2) 0.0801(17) 0.0753(17) 0.0040(14) 0.0135(15) -0.0357(16)
C108 0.0831(16) 0.0820(16) 0.0672(14) 0.0193(13) 0.0175(12) -0.0020(14)
C109 0.0717(13) 0.0739(14) 0.1024(15) 0.0391(12) 0.0416(11) 0.0099(11)
C110 0.0742(14) 0.0769(15) 0.0854(15) 0.0322(12) 0.0304(11) 0.0074(12)
C111 0.0741(16) 0.0994(19) 0.111(2) 0.0364(16) 0.0201(14) -0.0112(15)
C112 0.122(3) 0.368(5) 0.137(3) 0.150(3) -0.017(2) -0.040(4)
C113 0.149(3) 0.161(2) 0.199(3) 0.105(2) -0.031(3) -0.089(2)
C114 0.070(2) 0.212(5) 0.705(13) -0.230(6) 0.092(4) -0.042(3)
C115 0.0584(11) 0.0532(11) 0.0747(13) 0.0202(10) 0.0264(9) 0.0156(9)
C116 0.0515(11) 0.0571(13) 0.0792(14) 0.0141(11) 0.0156(10) 0.0012(10)
C117 0.0589(12) 0.0620(13) 0.0747(15) 0.0139(12) 0.0107(11) 0.0174(10)
C118 0.0552(11) 0.0537(12) 0.0648(13) 0.0112(10) 0.0153(9) 0.0080(10)
C119 0.0497(11) 0.0553(12) 0.0910(15) 0.0215(11) 0.0163(10) 0.0070(10)
C120 0.0444(10) 0.0637(12) 0.0716(13) 0.0231(10) 0.0132(9) 0.0060(9)
C121 0.0847(15) 0.0524(12) 0.0706(14) 0.0177(11) 0.0157(12) 0.0111(11)
C122 0.113(2) 0.130(2) 0.129(2) 0.0833(15) -0.0331(18) -0.0185(19)
C123 0.155(3) 0.115(2) 0.158(3) 0.029(2) 0.044(3) 0.056(2)
C124 0.097(2) 0.1855(19) 0.381(4) 0.2286(17) -0.050(2) -0.0381(19)
C125 0.0688(12) 0.0496(11) 0.1008(15) 0.0329(11) 0.0337(11) 0.0168(10)
C126 0.0703(12) 0.0622(13) 0.0854(14) 0.0255(11) 0.0324(10) 0.0150(11)
C127 0.0642(11) 0.0645(12) 0.1030(15) 0.0403(11) 0.0376(10) 0.0171(10)
C128 0.0933(14) 0.0662(13) 0.0845(14) 0.0321(11) 0.0389(11) 0.0278(12)
C129 0.1042(15) 0.0574(12) 0.1252(18) 0.0453(12) 0.0569(13) 0.0316(12)
C130 0.0968(15) 0.0673(15) 0.1026(17) 0.0187(13) 0.0516(12) 0.0147(13)
C131 0.1143(19) 0.0823(17) 0.131(2) 0.0390(16) 0.0455(17) 0.0369(15)
C132 0.1268(17) 0.0977(18) 0.163(2) 0.0538(17) 0.0885(15) 0.0542(15)
C133 0.162(3) 0.131(3) 0.156(3) 0.053(2) 0.013(3) 0.057(2)
C134 0.143(2) 0.0726(17) 0.180(3) 0.0312(18) 0.0891(18) 0.0393(16)
C135 0.0593(14) 0.0768(18) 0.163(3) 0.0013(19) 0.0206(16) 0.0194(13)
Cl1 0.1180(7) 0.1359(8) 0.1288(8) 0.0005(7) -0.0097(6) 0.0255(6)
Cl2 0.0563(4) 0.0887(6) 0.3112(15) -0.0004(8) 0.0344(6) 0.0074(4)
Cl3 0.0573(3) 0.0757(4) 0.1537(7) 0.0062(4) 0.0264(4) 0.0078(3)
C136 0.097(2) 0.530(12) 0.074(3) -0.153(4) 0.0750(18) -0.190(4)
Cl4 0.2233(14) 0.2071(13) 0.1251(10) 0.1081(9) 0.0905(10) 0.1353(11)
Cl5 0.184(2) 0.215(3) 0.211(3) 0.034(2) 0.054(2) -0.051(2)
Cl6 0.1135(16) 0.511(6) 0.0848(14) 0.053(2) -0.0085(12) 0.037(3)

loop_
_atom_type_symbol
_atom_type_description
_atom_type_scat_dispersion_real
_atom_type_scat_dispersion_imag
_atom_type_scat_source
C C 0.0033 0.0016 'International Tables Vol C Tables 4.2.6.8 and 6.1.1.4'
H H 0.0000 0.0000 'International Tables Vol C Tables 4.2.6.8 and 6.1.1.4'
N N 0.0061 0.0033 'International Tables Vol C Tables 4.2.6.8 and 6.1.1.4'
O O 0.0106 0.0060 'International Tables Vol C Tables 4.2.6.8 and 6.1.1.4'
Cl Cl 0.1484 0.1585 'International Tables Vol C Tables 4.2.6.8 and 6.1.1.4'

loop_
_geom_angle_atom_site_label_1
_geom_angle_atom_site_label_2
_geom_angle_atom_site_label_3
_geom_angle
C44 O1 C2 116.0(2)
O1 C2 C3 106.3(3)
O1 C2 H2A 110.5
C3 C2 H2A 110.5
O1 C2 H2B 110.5
C3 C2 H2B 110.5
H2A C2 H2B 108.7
C2 C3 C4 114.3(2)
C2 C3 H3A 108.7
C4 C3 H3A 108.7
C2 C3 H3B 108.7
C4 C3 H3B 108.7
H3A C3 H3B 107.6
C5 C4 C3 112.8(3)
C5 C4 H4A 109.0
C3 C4 H4A 109.0
C5 C4 H4B 109.0
C3 C4 H4B 109.0
H4A C4 H4B 107.8
C6 C5 C10 115.8(2)
C6 C5 C4 121.5(2)
C10 C5 C4 122.7(2)
C5 C6 N7 120.6(3)
C5 C6 H6A 119.7
N7 C6 H6A 119.7
C8 N7 C6 116.2(2)
C9 C8 N7 122.3(2)
C9 C8 C11 118.4(2)
N7 C8 C11 119.3(2)
C10 C9 C8 118.7(2)
C10 C9 H9A 120.7
C8 C9 H9A 120.7
C9 C10 C5 126.2(2)
C9 C10 H10A 116.9
C5 C10 H10A 116.9
N12 C11 C16 121.9(2)
N12 C11 C8 117.2(2)
C16 C11 C8 120.8(2)
C13 N12 C11 118.5(2)
N12 C13 C14 123.9(2)
N12 C13 C17 115.8(2)
C14 C13 C17 120.2(2)
C15 C14 C13 118.5(2)
C15 C14 H14A 120.8
C13 C14 H14A 120.8
C14 C15 C16 118.2(2)
C14 C15 C47 123.0(2)
C16 C15 C47 118.7(2)
C11 C16 C15 118.9(2)
C11 C16 H16A 120.6
C15 C16 H16A 120.6
C22 C17 N18 120.6(2)
C22 C17 C13 116.5(2)
N18 C17 C13 122.9(2)
C19 N18 C17 118.8(3)
C20 C19 N18 122.4(4)
C20 C19 H19A 118.8
N18 C19 H19A 118.8
C19 C20 C21 116.3(3)
C19 C20 C23 127.0(4)
C21 C20 C23 114.2(4)
C22 C21 C20 122.9(3)
C22 C21 H21A 118.6
C20 C21 H21A 118.6
C21 C22 C17 118.7(3)
C21 C22 H22A 120.7
C17 C22 H22A 120.7
C24 C23 C20 101.1(5)
C24 C23 H23A 111.5
C20 C23 H23A 111.5
C24 C23 H23B 111.6
C20 C23 H23B 111.5
H23A C23 H23B 109.4
C23 C24 C25 121.4(6)
C23 C24 H24A 107.0
C25 C24 H24A 107.0
C23 C24 H24B 107.0
C25 C24 H24B 107.0
H24A C24 H24B 106.7
O26 C25 C24 94.6(4)
O26 C25 H25A 112.8
C24 C25 H25A 112.8
O26 C25 H25B 112.8
C24 C25 H25B 112.8
H25A C25 H25B 110.3
C27 O26 C25 118.9(4)
C32 C27 C28 119.9(3)
C32 C27 O26 125.3(3)
C28 C27 O26 113.7(4)
C29 C28 C27 123.5(4)
C29 C28 H28A 118.3
C27 C28 H28A 118.3
C30 C29 C28 122.1(5)
C30 C29 H29A 119.0
C28 C29 H29A 119.0
C29 C30 C31 121.8(4)
C29 C30 C33 144.4(5)
C31 C30 C33 93.8(3)
C30 C31 C32 113.9(2)
C30 C31 H31A 123.0
C32 C31 H31A 123.0
C27 C32 C31 117.5(2)
C27 C32 H32A 121.3
C31 C32 H32A 121.3
C34 C33 C30 120.18(15)
C34 C33 H33A 107.3
C30 C33 H33A 107.3
C34 C33 H33B 107.3
C30 C33 H33B 107.3
H33A C33 H33B 106.9
C35 C34 C33 106.90(10)
C35 C34 H34A 110.3
C33 C34 H34A 110.3
C35 C34 H34B 110.3
C33 C34 H34B 110.3
H34A C34 H34B 108.6
C34 C35 C36 99.53(9)
C34 C35 H35A 111.9
C36 C35 H35A 111.9
C34 C35 H35B 111.9
C36 C35 H35B 111.9
H35A C35 H35B 109.6
C37 C36 C35 118.8(2)
C37 C36 H36A 107.6
C35 C36 H36A 107.6
C37 C36 H36B 107.6
C35 C36 H36B 107.6
H36A C36 H36B 107.1
C36 C37 C38 126.6(3)
C36 C37 H37A 105.7
C38 C37 H37A 105.7
C36 C37 H37B 105.7
C38 C37 H37B 105.7
H37A C37 H37B 106.1
C37 C38 C39 117.1(3)
C37 C38 H38A 108.0
C39 C38 H38A 108.0
C37 C38 H38B 108.0
C39 C38 H38B 108.0
H38A C38 H38B 107.3
C38 C39 C40 114.7(3)
C38 C39 H39A 108.6
C40 C39 H39A 108.6
C38 C39 H39B 108.6
C40 C39 H39B 108.6
H39A C39 H39B 107.6
C39 C40 C41 112.3(3)
C39 C40 H40A 109.1
C41 C40 H40A 109.1
C39 C40 H40B 109.1
C41 C40 H40B 109.1
H40A C40 H40B 107.9
C42 C41 C46 117.6(3)
C42 C41 C40 120.7(3)
C46 C41 C40 121.7(3)
C41 C42 C43 122.1(3)
C41 C42 H42A 118.9
C43 C42 H42A 118.9
C44 C43 C42 117.2(3)
C44 C43 H43A 121.4
C42 C43 H43A 121.4
C43 C44 C45 121.5(3)
C43 C44 O1 122.6(2)
C45 C44 O1 115.8(3)
C46 C45 C44 120.1(3)
C46 C45 H45A 119.9
C44 C45 H45A 119.9
C45 C46 C41 121.2(3)
C45 C46 H46A 119.4
C41 C46 H46A 119.4
C52 C47 C48 117.5(2)
C52 C47 C15 120.6(2)
C48 C47 C15 121.8(2)
C49 C48 C47 122.1(2)
C49 C48 H48A 119.0
C47 C48 H48A 119.0
C48 C49 C50 118.4(2)
C48 C49 H49A 120.8
C50 C49 H49A 120.8
C51 C50 C49 120.2(3)
C51 C50 H50A 119.9
C49 C50 H50A 119.9
C52 C51 C50 120.9(2)
C52 C51 H51A 119.6
C50 C51 H51A 119.6
C51 C52 C47 120.8(2)
C51 C52 H52A 119.6
C47 C52 H52A 119.6
C105 C53 C54 112.6(2)
C105 C53 C115 110.96(19)
C54 C53 C115 106.39(17)
C105 C53 C125 105.44(17)
C54 C53 C125 110.19(19)
C115 C53 C125 111.4(2)
C59 C54 C55 117.4(2)
C59 C54 C53 126.0(2)
C55 C54 C53 116.5(2)
C56 C55 C54 122.7(2)
C56 C55 H55A 118.7
C54 C55 H55A 118.7
C57 C56 C55 118.3(3)
C57 C56 H56A 120.8
C55 C56 H56A 120.8
C56 C57 C58 125.12(18)
C56 C57 O60 119.80(16)
C58 C57 O60 114.79(15)
C59 C58 C57 114.7(3)
C59 C58 H58A 122.7
C57 C58 H58A 122.7
C58 C59 C54 121.7(3)
C58 C59 H59A 119.1
C54 C59 H59A 119.2
C61 O60 C57 109.11(6)
O60 C61 C62 112.31(5)
O60 C61 H61A 109.1
C62 C61 H61A 109.1
O60 C61 H61B 109.1
C62 C61 H61B 109.1
H61A C61 H61B 107.9
C61 C62 C63 109.52(4)
C61 C62 H62A 109.8
C63 C62 H62A 109.8
C61 C62 H62B 109.8
C63 C62 H62B 109.8
H62A C62 H62B 108.2
C64 C63 C62 109.47(4)
C64 C63 H63A 109.8
C62 C63 H63A 109.8
C64 C63 H63B 109.8
C62 C63 H63B 109.8
H63A C63 H63B 108.2
C65 C64 C63 109.55(5)
C65 C64 H64A 109.8
C63 C64 H64A 109.8
C65 C64 H64B 109.8
C63 C64 H64B 109.8
H64A C64 H64B 108.2
C64 C65 C66 103.30(6)
C64 C65 H65A 111.1
C66 C65 H65A 111.1
C64 C65 H65B 111.1
C66 C65 H65B 111.1
H65A C65 H65B 109.1
O67 C66 C65 110.87(12)
O67 C66 H66A 109.5
C65 C66 H66A 109.5
O67 C66 H66B 109.5
C65 C66 H66B 109.5
H66A C66 H66B 108.1
C68 O67 C66 112.9(2)
C69 C68 C73 119.8(2)
C69 C68 O67 128.1(3)
C73 C68 O67 112.1(3)
C68 C69 C70 123.3(3)
C68 C69 H69A 118.3
C70 C69 H69A 118.3
C69 C70 C71 120.2(3)
C69 C70 H70A 119.9
C71 C70 H70A 119.9
C70 C71 C72 116.0(2)
C70 C71 C74 123.0(2)
C72 C71 C74 120.7(2)
C73 C72 C71 123.3(2)
C73 C72 H72A 118.3
C71 C72 H72A 118.3
C72 C73 C68 117.2(3)
C72 C73 H73A 121.4
C68 C73 H73A 121.4
C71 C74 C75 111.23(18)
C71 C74 C95 109.3(2)
C75 C74 C95 109.59(19)
C71 C74 C85 111.76(19)
C75 C74 C85 106.6(2)
C95 C74 C85 108.24(18)
C76 C75 C80 115.0(2)
C76 C75 C74 123.9(2)
C80 C75 C74 121.0(2)
C77 C76 C75 121.5(2)
C77 C76 H76A 119.2
C75 C76 H76A 119.2
C78 C77 C76 122.6(2)
C78 C77 H77A 118.7
C76 C77 H77A 118.7
C77 C78 C79 116.3(3)
C77 C78 C81 119.9(2)
C79 C78 C81 123.7(2)
C80 C79 C78 121.1(2)
C80 C79 H79A 119.4
C78 C79 H79A 119.4
C79 C80 C75 123.2(2)
C79 C80 H80A 118.4
C75 C80 H80A 118.4
C82 C81 C84 110.1(2)
C82 C81 C83 111.0(2)
C84 C81 C83 106.9(3)
C82 C81 C78 108.7(3)
C84 C81 C78 108.4(2)
C83 C81 C78 111.7(2)
C81 C82 H82A 109.5
C81 C82 H82B 109.5
H82A C82 H82B 109.5
C81 C82 H82C 109.5
H82A C82 H82C 109.5
H82B C82 H82C 109.5
C81 C83 H83A 109.5
C81 C83 H83B 109.5
H83A C83 H83B 109.5
C81 C83 H83C 109.5
H83A C83 H83C 109.5
H83B C83 H83C 109.5
C81 C84 H84A 109.5
C81 C84 H84B 109.5
H84A C84 H84B 109.5
C81 C84 H84C 109.5
H84A C84 H84C 109.5
H84B C84 H84C 109.5
C90 C85 C86 117.5(2)
C90 C85 C74 122.7(2)
C86 C85 C74 119.7(2)
C85 C86 C87 121.3(2)
C85 C86 H86A 119.4
C87 C86 H86A 119.4
C88 C87 C86 122.7(2)
C88 C87 H87A 118.6
C86 C87 H87A 118.6
C87 C88 C89 115.2(2)
C87 C88 C91 124.0(2)
C89 C88 C91 120.7(2)
C88 C89 C90 123.1(2)
C88 C89 H89A 118.4
C90 C89 H89A 118.4
C85 C90 C89 120.0(2)
C85 C90 H90A 120.0
C89 C90 H90A 120.0
C94 C91 C92 112.8(2)
C94 C91 C88 108.3(2)
C92 C91 C88 110.66(18)
C94 C91 C93 106.6(2)
C92 C91 C93 106.9(2)
C88 C91 C93 111.5(2)
C91 C92 H92A 109.5
C91 C92 H92B 109.5
H92A C92 H92B 109.5
C91 C92 H92C 109.5
H92A C92 H92C 109.5
H92B C92 H92C 109.5
C91 C93 H93A 109.5
C91 C93 H93B 109.5
H93A C93 H93B 109.5
C91 C93 H93C 109.5
H93A C93 H93C 109.5
H93B C93 H93C 109.5
C91 C94 H94A 109.5
C91 C94 H94B 109.5
H94A C94 H94B 109.5
C91 C94 H94C 109.5
H94A C94 H94C 109.5
H94B C94 H94C 109.5
C96 C95 C100 117.0(2)
C96 C95 C74 124.3(2)
C100 C95 C74 118.70(19)
C95 C96 C97 121.5(2)
C95 C96 H96A 119.2
C97 C96 H96A 119.2
C98 C97 C96 121.8(2)
C98 C97 H97A 119.1
C96 C97 H97A 119.1
C97 C98 C99 115.9(2)
C97 C98 C101 122.4(2)
C99 C98 C101 121.7(2)
C100 C99 C98 123.0(2)
C100 C99 H99A 118.5
C98 C99 H99A 118.5
C99 C100 C95 120.7(2)
C99 C100 H10K 119.7
C95 C100 H10K 119.7
C104 C101 C103 111.2(3)
C104 C101 C98 110.1(2)
C103 C101 C98 112.0(2)
C104 C101 C102 108.8(3)
C103 C101 C102 108.3(2)
C98 C101 C102 106.3(2)
C101 C102 H10B 109.5
C101 C102 H10C 109.5
H10B C102 H10C 109.5
C101 C102 H10D 109.5
H10B C102 H10D 109.5
H10C C102 H10D 109.5
C101 C103 H10E 109.5
C101 C103 H10F 109.5
H10E C103 H10F 109.5
C101 C103 H10G 109.5
H10E C103 H10G 109.5
H10F C103 H10G 109.5
C101 C104 H10H 109.5
C101 C104 H10I 109.5
H10H C104 H10I 109.5
C101 C104 H10J 109.5
H10H C104 H10J 109.5
H10I C104 H10J 109.5
C106 C105 C110 115.1(2)
C106 C105 C53 120.2(3)
C110 C105 C53 124.7(2)
C105 C106 C107 124.9(3)
C105 C106 H10L 117.6
C107 C106 H10L 117.6
C106 C107 C108 120.6(3)
C106 C107 H10M 119.7
C108 C107 H10M 119.7
C109 C108 C107 114.9(2)
C109 C108 C111 123.6(3)
C107 C108 C111 121.5(2)
C108 C109 C110 123.1(3)
C108 C109 H10N 118.4
C110 C109 H10N 118.4
C105 C110 C109 121.3(2)
C105 C110 H11J 119.3
C109 C110 H11J 119.3
C112 C111 C114 107.5(5)
C112 C111 C108 115.0(3)
C114 C111 C108 107.8(3)
C112 C111 C113 105.0(3)
C114 C111 C113 114.6(5)
C108 C111 C113 107.2(3)
C111 C112 H11A 109.5
C111 C112 H11B 109.5
H11A C112 H11B 109.5
C111 C112 H11C 109.5
H11A C112 H11C 109.5
H11B C112 H11C 109.5
C111 C113 H11D 109.5
C111 C113 H11E 109.5
H11D C113 H11E 109.5
C111 C113 H11F 109.5
H11D C113 H11F 109.5
H11E C113 H11F 109.5
C111 C114 H11G 109.5
C111 C114 H11H 109.5
H11G C114 H11H 109.5
C111 C114 H11I 109.5
H11G C114 H11I 109.5
H11H C114 H11I 109.5
C120 C115 C116 116.8(2)
C120 C115 C53 118.7(2)
C116 C115 C53 123.9(2)
C117 C116 C115 120.8(2)
C117 C116 H11K 119.6
C115 C116 H11K 119.6
C116 C117 C118 123.5(2)
C116 C117 H11L 118.2
C118 C117 H11L 118.2
C117 C118 C119 115.0(2)
C117 C118 C121 121.4(2)
C119 C118 C121 123.6(2)
C120 C119 C118 122.2(2)
C120 C119 H11M 118.9
C118 C119 H11M 118.9
C119 C120 C115 121.5(2)
C119 C120 H12J 119.2
C115 C120 H12J 119.2
C122 C121 C124 114.6(3)
C122 C121 C118 110.9(2)
C124 C121 C118 113.7(2)
C122 C121 C123 103.3(3)
C124 C121 C123 107.0(3)
C118 C121 C123 106.5(3)
C121 C122 H12A 109.5
C121 C122 H12B 109.5
H12A C122 H12B 109.5
C121 C122 H12C 109.5
H12A C122 H12C 109.5
H12B C122 H12C 109.5
C121 C123 H12D 109.5
C121 C123 H12E 109.5
H12D C123 H12E 109.5
C121 C123 H12F 109.5
H12D C123 H12F 109.5
H12E C123 H12F 109.5
C121 C124 H12G 109.5
C121 C124 H12H 109.5
H12G C124 H12H 109.5
C121 C124 H12I 109.5
H12G C124 H12I 109.5
H12H C124 H12I 109.5
C130 C125 C126 118.4(2)
C130 C125 C53 117.9(2)
C126 C125 C53 123.7(2)
C125 C126 C127 118.1(3)
C125 C126 H12K 120.9
C127 C126 H12K 120.9
C128 C127 C126 125.5(3)
C128 C127 H12L 117.3
C126 C127 H12L 117.3
C127 C128 C129 114.8(3)
C127 C128 C131 126.2(3)
C129 C128 C131 118.8(3)
C130 C129 C128 121.5(3)
C130 C129 H12M 119.3
C128 C129 H12M 119.3
C125 C130 C129 121.7(3)
C125 C130 H13L 119.2
C129 C130 H13L 119.2
C133 C131 C128 112.9(3)
C133 C131 C132 114.6(3)
C128 C131 C132 111.6(3)
C133 C131 C134 110.4(3)
C128 C131 C134 105.2(2)
C132 C131 C134 101.1(3)
C131 C132 H13C 109.5
C131 C132 H13D 109.5
H13C C132 H13D 109.5
C131 C132 H13E 109.5
H13C C132 H13E 109.5
H13D C132 H13E 109.5
C131 C133 H13F 109.5
C131 C133 H13G 109.5
H13F C133 H13G 109.5
C131 C133 H13H 109.5
H13F C133 H13H 109.5
H13G C133 H13H 109.5
C131 C134 H13I 109.5
C131 C134 H13J 109.5
H13I C134 H13J 109.5
C131 C134 H13K 109.5
H13I C134 H13K 109.5
H13J C134 H13K 109.5
Cl1 C135 Cl3 112.7(2)
Cl1 C135 Cl2 109.24(18)
Cl3 C135 Cl2 110.19(18)
Cl1 C135 H13A 108.2
Cl3 C135 H13A 108.2
Cl2 C135 H13A 108.2
Cl6 C136 Cl5 156.0(9)
Cl6 C136 Cl4 99.2(6)
Cl5 C136 Cl4 92.3(3)
Cl6 C136 H13B 99.4
Cl5 C136 H13B 99.4
Cl4 C136 H13B 99.4

loop_
_geom_bond_atom_site_label_1
_geom_bond_atom_site_label_2
_geom_bond_distance
O1 C44 1.395(3)
O1 C2 1.450(3)
C2 C3 1.511(4)
C2 H2A 0.9900
C2 H2B 0.9900
C3 C4 1.513(4)
C3 H3A 0.9900
C3 H3B 0.9900
C4 C5 1.504(4)
C4 H4A 0.9900
C4 H4B 0.9900
C5 C6 1.386(4)
C5 C10 1.397(4)
C6 N7 1.421(4)
C6 H6A 0.9500
N7 C8 1.411(4)
C8 C9 1.351(3)
C8 C11 1.482(3)
C9 C10 1.276(3)
C9 H9A 0.9500
C10 H10A 0.9500
C11 N12 1.357(3)
C11 C16 1.393(4)
N12 C13 1.308(3)
C13 C14 1.404(3)
C13 C17 1.486(3)
C14 C15 1.380(3)
C14 H14A 0.9500
C15 C16 1.413(3)
C15 C47 1.465(4)
C16 H16A 0.9500
C17 C22 1.353(4)
C17 N18 1.381(4)
N18 C19 1.370(4)
C19 C20 1.338(6)
C19 H19A 0.9500
C20 C21 1.408(6)
C20 C23 1.633(6)
C21 C22 1.339(4)
C21 H21A 0.9500
C22 H22A 0.9500
C23 C24 1.435(10)
C23 H23A 0.9900
C23 H23B 0.9900
C24 C25 1.653(9)
C24 H24A 0.9900
C24 H24B 0.9900
C25 O26 1.621(7)
C25 H25A 0.9900
C25 H25B 0.9900
O26 C27 1.380(5)
C27 C32 1.289(4)
C27 C28 1.341(5)
C28 C29 1.258(6)
C28 H28A 0.9500
C29 C30 1.217(8)
C29 H29A 0.9500
C30 C31 1.433(6)
C30 C33 1.728(4)
C31 C32 1.4499(9)
C31 H31A 0.9500
C32 H32A 0.9500
C33 C34 1.5000(9)
C33 H33A 0.9900
C33 H33B 0.9900
C34 C35 1.4998(9)
C34 H34A 0.9900
C34 H34B 0.9900
C35 C36 1.5002(9)
C35 H35A 0.9900
C35 H35B 0.9900
C36 C37 1.357(4)
C36 H36A 0.9900
C36 H36B 0.9900
C37 C38 1.468(5)
C37 H37A 0.9900
C37 H37B 0.9900
C38 C39 1.472(5)
C38 H38A 0.9900
C38 H38B 0.9900
C39 C40 1.502(5)
C39 H39A 0.9900
C39 H39B 0.9900
C40 C41 1.537(4)
C40 H40A 0.9900
C40 H40B 0.9900
C41 C42 1.353(4)
C41 C46 1.381(5)
C42 C43 1.426(5)
C42 H42A 0.9500
C43 C44 1.345(5)
C43 H43A 0.9500
C44 C45 1.367(4)
C45 C46 1.359(4)
C45 H45A 0.9500
C46 H46A 0.9500
C47 C52 1.398(3)
C47 C48 1.399(3)
C48 C49 1.373(4)
C48 H48A 0.9500
C49 C50 1.398(4)
C49 H49A 0.9500
C50 C51 1.376(3)
C50 H50A 0.9500
C51 C52 1.360(4)
C51 H51A 0.9500
C52 H52A 0.9500
C53 C105 1.540(3)
C53 C54 1.540(3)
C53 C115 1.545(4)
C53 C125 1.572(3)
C54 C59 1.370(4)
C54 C55 1.404(3)
C55 C56 1.327(3)
C55 H55A 0.9500
C56 C57 1.280(3)
C56 H56A 0.9500
C57 C58 1.438(4)
C57 O60 1.4948(9)
C58 C59 1.368(4)
C58 H58A 0.9500
C59 H59A 0.9500
O60 C61 1.4503(7)
C61 C62 1.4996(7)
C61 H61A 0.9900
C61 H61B 0.9900
C62 C63 1.5002(8)
C62 H62A 0.9900
C62 H62B 0.9900
C63 C64 1.4999(7)
C63 H63A 0.9900
C63 H63B 0.9900
C64 C65 1.4997(8)
C64 H64A 0.9900
C64 H64B 0.9900
C65 C66 1.6228(12)
C65 H65A 0.9900
C65 H65B 0.9900
C66 O67 1.439(2)
C66 H66A 0.9900
C66 H66B 0.9900
O67 C68 1.409(3)
C68 C69 1.327(4)
C68 C73 1.404(4)
C69 C70 1.353(4)
C69 H69A 0.9500
C70 C71 1.398(3)
C70 H70A 0.9500
C71 C72 1.398(4)
C71 C74 1.520(3)
C72 C73 1.375(4)
C72 H72A 0.9500
C73 H73A 0.9500
C74 C75 1.545(4)
C74 C95 1.546(3)
C74 C85 1.577(3)
C75 C76 1.399(3)
C75 C80 1.404(3)
C76 C77 1.381(4)
C76 H76A 0.9500
C77 C78 1.371(4)
C77 H77A 0.9500
C78 C79 1.408(3)
C78 C81 1.568(4)
C79 C80 1.352(4)
C79 H79A 0.9500
C80 H80A 0.9500
C81 C82 1.512(4)
C81 C84 1.540(4)
C81 C83 1.541(4)
C82 H82A 0.9800
C82 H82B 0.9800
C82 H82C 0.9800
C83 H83A 0.9800
C83 H83B 0.9800
C83 H83C 0.9800
C84 H84A 0.9800
C84 H84B 0.9800
C84 H84C 0.9800
C85 C90 1.368(4)
C85 C86 1.374(4)
C86 C87 1.382(3)
C86 H86A 0.9500
C87 C88 1.358(4)
C87 H87A 0.9500
C88 C89 1.386(4)
C88 C91 1.528(3)
C89 C90 1.387(4)
C89 H89A 0.9500
C90 H90A 0.9500
C91 C94 1.523(4)
C91 C92 1.528(3)
C91 C93 1.534(4)
C92 H92A 0.9800
C92 H92B 0.9800
C92 H92C 0.9800
C93 H93A 0.9800
C93 H93B 0.9800
C93 H93C 0.9800
C94 H94A 0.9800
C94 H94B 0.9800
C94 H94C 0.9800
C95 C96 1.379(3)
C95 C100 1.415(3)
C96 C97 1.399(3)
C96 H96A 0.9500
C97 C98 1.387(4)
C97 H97A 0.9500
C98 C99 1.405(3)
C98 C101 1.535(3)
C99 C100 1.365(3)
C99 H99A 0.9500
C100 H10K 0.9500
C101 C104 1.491(5)
C101 C103 1.528(4)
C101 C102 1.568(5)
C102 H10B 0.9800
C102 H10C 0.9800
C102 H10D 0.9800
C103 H10E 0.9800
C103 H10F 0.9800
C103 H10G 0.9800
C104 H10H 0.9800
C104 H10I 0.9800
C104 H10J 0.9800
C105 C106 1.366(4)
C105 C110 1.384(4)
C106 C107 1.368(4)
C106 H10L 0.9500
C107 C108 1.418(5)
C107 H10M 0.9500
C108 C109 1.373(4)
C108 C111 1.527(4)
C109 C110 1.401(3)
C109 H10N 0.9500
C110 H11J 0.9500
C111 C112 1.450(5)
C111 C114 1.470(7)
C111 C113 1.530(6)
C112 H11A 0.9800
C112 H11B 0.9800
C112 H11C 0.9800
C113 H11D 0.9800
C113 H11E 0.9800
C113 H11F 0.9800
C114 H11G 0.9800
C114 H11H 0.9800
C114 H11I 0.9800
C115 C120 1.390(3)
C115 C116 1.405(3)
C116 C117 1.363(4)
C116 H11K 0.9500
C117 C118 1.399(3)
C117 H11L 0.9500
C118 C119 1.404(3)
C118 C121 1.514(4)
C119 C120 1.379(4)
C119 H11M 0.9500
C120 H12J 0.9500
C121 C122 1.449(4)
C121 C124 1.468(5)
C121 C123 1.558(5)
C122 H12A 0.9800
C122 H12B 0.9800
C122 H12C 0.9800
C123 H12D 0.9800
C123 H12E 0.9800
C123 H12F 0.9800
C124 H12G 0.9800
C124 H12H 0.9800
C124 H12I 0.9800
C125 C130 1.367(4)
C125 C126 1.374(4)
C126 C127 1.432(4)
C126 H12K 0.9500
C127 C128 1.314(4)
C127 H12L 0.9500
C128 C129 1.425(4)
C128 C131 1.508(4)
C129 C130 1.384(4)
C129 H12M 0.9500
C130 H13L 0.9500
C131 C133 1.430(5)
C131 C132 1.532(5)
C131 C134 1.654(4)
C132 H13C 0.9800
C132 H13D 0.9800
C132 H13E 0.9800
C133 H13F 0.9800
C133 H13G 0.9800
C133 H13H 0.9800
C134 H13I 0.9800
C134 H13J 0.9800
C134 H13K 0.9800
C135 Cl1 1.714(4)
C135 Cl3 1.744(3)
C135 Cl2 1.758(3)
C135 H13A 1.0000
C136 Cl6 1.359(6)
C136 Cl5 1.537(9)
C136 Cl4 2.207(10)
C136 H13B 1.0000

loop_
_geom_torsion_atom_site_label_1
_geom_torsion_atom_site_label_2
_geom_torsion_atom_site_label_3
_geom_torsion_atom_site_label_4
_geom_torsion
C44 O1 C2 C3 -178.99(18)
O1 C2 C3 C4 54.1(3)
C2 C3 C4 C5 62.9(3)
C3 C4 C5 C6 -87.1(3)
C3 C4 C5 C10 92.7(3)
C10 C5 C6 N7 -1.4(4)
C4 C5 C6 N7 178.4(3)
C5 C6 N7 C8 2.0(4)
C6 N7 C8 C9 0.5(4)
C6 N7 C8 C11 -179.1(2)
N7 C8 C9 C10 -3.6(4)
C11 C8 C9 C10 176.0(3)
C8 C9 C10 C5 4.4(5)
C6 C5 C10 C9 -1.9(5)
C4 C5 C10 C9 178.2(3)
C9 C8 C11 N12 -179.4(2)
N7 C8 C11 N12 0.1(4)
C9 C8 C11 C16 -1.0(4)
N7 C8 C11 C16 178.5(2)
C16 C11 N12 C13 -0.4(4)
C8 C11 N12 C13 178.0(2)
C11 N12 C13 C14 0.0(4)
C11 N12 C13 C17 178.0(2)
N12 C13 C14 C15 1.5(4)
C17 C13 C14 C15 -176.4(2)
C13 C14 C15 C16 -2.6(4)
C13 C14 C15 C47 179.2(2)
N12 C11 C16 C15 -0.8(4)
C8 C11 C16 C15 -179.2(2)
C14 C15 C16 C11 2.3(4)
C47 C15 C16 C11 -179.5(2)
N12 C13 C17 C22 -177.5(3)
C14 C13 C17 C22 0.6(4)
N12 C13 C17 N18 1.8(4)
C14 C13 C17 N18 179.9(3)
C22 C17 N18 C19 -0.6(5)
C13 C17 N18 C19 -180.0(3)
C17 N18 C19 C20 2.7(7)
N18 C19 C20 C21 -0.3(7)
N18 C19 C20 C23 160.8(5)
C19 C20 C21 C22 -4.5(7)
C23 C20 C21 C22 -168.0(5)
C20 C21 C22 C17 6.5(6)
N18 C17 C22 C21 -3.8(5)
C13 C17 C22 C21 175.5(3)
C19 C20 C23 C24 112.9(6)
C21 C20 C23 C24 -85.7(6)
C20 C23 C24 C25 -77.3(6)
C23 C24 C25 O26 -62.0(6)
C24 C25 O26 C27 179.1(4)
C25 O26 C27 C32 13.2(5)
C25 O26 C27 C28 -154.9(4)
C32 C27 C28 C29 5.5(5)
O26 C27 C28 C29 174.3(4)
C27 C28 C29 C30 1.8(7)
C28 C29 C30 C31 -0.5(7)
C28 C29 C30 C33 -175.8(4)
C29 C30 C31 C32 -6.7(4)
C33 C30 C31 C32 170.50(9)
C28 C27 C32 C31 -12.8(4)
O26 C27 C32 C31 179.8(3)
C30 C31 C32 C27 13.1(2)
C29 C30 C33 C34 95.5(6)
C31 C30 C33 C34 -80.5(3)
C30 C33 C34 C35 -52.9(3)
C33 C34 C35 C36 173.15(9)
C34 C35 C36 C37 -137.4(3)
C35 C36 C37 C38 -154.6(4)
C36 C37 C38 C39 -179.9(5)
C37 C38 C39 C40 179.9(4)
C38 C39 C40 C41 -175.2(4)
C39 C40 C41 C42 125.8(4)
C39 C40 C41 C46 -54.9(5)
C46 C41 C42 C43 4.4(6)
C40 C41 C42 C43 -176.2(3)
C41 C42 C43 C44 -2.6(6)
C42 C43 C44 C45 0.9(5)
C42 C43 C44 O1 -175.4(3)
C2 O1 C44 C43 -47.8(4)
C2 O1 C44 C45 135.7(3)
C43 C44 C45 C46 -1.4(5)
O1 C44 C45 C46 175.1(3)
C44 C45 C46 C41 3.4(5)
C42 C41 C46 C45 -4.9(5)
C40 C41 C46 C45 175.8(3)
C14 C15 C47 C52 -35.1(4)
C16 C15 C47 C52 146.8(3)
C14 C15 C47 C48 146.5(3)
C16 C15 C47 C48 -31.6(4)
C52 C47 C48 C49 -4.6(4)
C15 C47 C48 C49 173.7(3)
C47 C48 C49 C50 2.1(5)
C48 C49 C50 C51 0.3(5)
C49 C50 C51 C52 -0.1(5)
C50 C51 C52 C47 -2.6(5)
C48 C47 C52 C51 4.8(4)
C15 C47 C52 C51 -173.6(3)
C105 C53 C54 C59 -118.9(3)
C115 C53 C54 C59 119.3(3)
C125 C53 C54 C59 -1.5(4)
C105 C53 C54 C55 65.0(3)
C115 C53 C54 C55 -56.7(3)
C125 C53 C54 C55 -177.5(2)
C59 C54 C55 C56 2.6(4)
C53 C54 C55 C56 179.0(2)
C54 C55 C56 C57 -1.1(4)
C55 C56 C57 C58 1.1(4)
C55 C56 C57 O60 174.53(19)
C56 C57 C58 C59 -2.5(4)
O60 C57 C58 C59 -176.2(2)
C57 C58 C59 C54 4.0(5)
C55 C54 C59 C58 -4.2(4)
C53 C54 C59 C58 179.9(3)
C56 C57 O60 C61 -87.37(18)
C58 C57 O60 C61 86.72(19)
C57 O60 C61 C62 -169.50(7)
O60 C61 C62 C63 68.04(8)
C61 C62 C63 C64 -160.81(6)
C62 C63 C64 C65 -163.55(6)
C63 C64 C65 C66 155.70(6)
C64 C65 C66 O67 65.83(12)
C65 C66 O67 C68 177.88(16)
C66 O67 C68 C69 13.8(4)
C66 O67 C68 C73 -163.7(2)
C73 C68 C69 C70 2.7(4)
O67 C68 C69 C70 -174.7(3)
C68 C69 C70 C71 -2.4(4)
C69 C70 C71 C72 0.1(3)
C69 C70 C71 C74 174.7(2)
C70 C71 C72 C73 1.9(4)
C74 C71 C72 C73 -172.8(2)
C71 C72 C73 C68 -1.7(4)
C69 C68 C73 C72 -0.6(4)
O67 C68 C73 C72 177.1(2)
C70 C71 C74 C75 -15.7(3)
C72 C71 C74 C75 158.7(2)
C70 C71 C74 C95 -136.8(2)
C72 C71 C74 C95 37.5(3)
C70 C71 C74 C85 103.4(3)
C72 C71 C74 C85 -82.3(3)
C71 C74 C75 C76 -102.9(2)
C95 C74 C75 C76 18.1(3)
C85 C74 C75 C76 135.0(2)
C71 C74 C75 C80 74.5(3)
C95 C74 C75 C80 -164.5(2)
C85 C74 C75 C80 -47.6(2)
C80 C75 C76 C77 1.4(3)
C74 C75 C76 C77 178.9(2)
C75 C76 C77 C78 -1.6(4)
C76 C77 C78 C79 -1.4(3)
C76 C77 C78 C81 -179.6(2)
C77 C78 C79 C80 4.7(3)
C81 C78 C79 C80 -177.2(2)
C78 C79 C80 C75 -5.2(4)
C76 C75 C80 C79 2.0(3)
C74 C75 C80 C79 -175.6(2)
C77 C78 C81 C82 55.5(3)
C79 C78 C81 C82 -122.5(3)
C77 C78 C81 C84 -64.2(3)
C79 C78 C81 C84 117.8(3)
C77 C78 C81 C83 178.4(2)
C79 C78 C81 C83 0.3(3)
C71 C74 C85 C90 23.2(3)
C75 C74 C85 C90 145.0(2)
C95 C74 C85 C90 -97.2(2)
C71 C74 C85 C86 -159.5(2)
C75 C74 C85 C86 -37.8(3)
C95 C74 C85 C86 80.0(3)
C90 C85 C86 C87 1.3(3)
C74 C85 C86 C87 -176.1(2)
C85 C86 C87 C88 2.2(4)
C86 C87 C88 C89 -4.1(3)
C86 C87 C88 C91 179.3(2)
C87 C88 C89 C90 2.8(3)
C91 C88 C89 C90 179.6(2)
C86 C85 C90 C89 -2.5(3)
C74 C85 C90 C89 174.7(2)
C88 C89 C90 C85 0.5(4)
C87 C88 C91 C94 -129.0(2)
C89 C88 C91 C94 54.6(3)
C87 C88 C91 C92 106.9(3)
C89 C88 C91 C92 -69.6(3)
C87 C88 C91 C93 -12.0(3)
C89 C88 C91 C93 171.5(2)
C71 C74 C95 C96 -130.7(3)
C75 C74 C95 C96 107.2(3)
C85 C74 C95 C96 -8.7(3)
C71 C74 C95 C100 48.5(3)
C75 C74 C95 C100 -73.6(3)
C85 C74 C95 C100 170.5(2)
C100 C95 C96 C97 3.4(4)
C74 C95 C96 C97 -177.4(2)
C95 C96 C97 C98 -1.8(4)
C96 C97 C98 C99 -1.3(4)
C96 C97 C98 C101 178.6(3)
C97 C98 C99 C100 2.6(4)
C101 C98 C99 C100 -177.3(3)
C98 C99 C100 C95 -0.9(4)
C96 C95 C100 C99 -2.1(4)
C74 C95 C100 C99 178.7(3)
C97 C98 C101 C104 131.6(3)
C99 C98 C101 C104 -48.6(4)
C97 C98 C101 C103 7.3(4)
C99 C98 C101 C103 -172.8(3)
C97 C98 C101 C102 -110.8(3)
C99 C98 C101 C102 69.1(3)
C54 C53 C105 C106 179.9(2)
C115 C53 C105 C106 -60.9(3)
C125 C53 C105 C106 59.8(3)
C54 C53 C105 C110 -1.6(4)
C115 C53 C105 C110 117.6(3)
C125 C53 C105 C110 -121.7(3)
C110 C105 C106 C107 -2.8(5)
C53 C105 C106 C107 175.9(3)
C105 C106 C107 C108 1.7(5)
C106 C107 C108 C109 0.6(5)
C106 C107 C108 C111 -178.3(3)
C107 C108 C109 C110 -1.5(4)
C111 C108 C109 C110 177.3(3)
C106 C105 C110 C109 1.7(4)
C53 C105 C110 C109 -176.8(2)
C108 C109 C110 C105 0.4(4)
C109 C108 C111 C112 -174.9(4)
C107 C108 C111 C112 3.8(5)
C109 C108 C111 C114 -55.0(6)
C107 C108 C111 C114 123.7(5)
C109 C108 C111 C113 68.8(4)
C107 C108 C111 C113 -112.5(4)
C105 C53 C115 C120 179.6(2)
C54 C53 C115 C120 -57.7(3)
C125 C53 C115 C120 62.4(3)
C105 C53 C115 C116 -9.2(3)
C54 C53 C115 C116 113.5(2)
C125 C53 C115 C116 -126.4(2)
C120 C115 C116 C117 -4.9(3)
C53 C115 C116 C117 -176.2(2)
C115 C116 C117 C118 1.4(4)
C116 C117 C118 C119 1.8(4)
C116 C117 C118 C121 -179.4(2)
C117 C118 C119 C120 -1.5(3)
C121 C118 C119 C120 179.7(2)
C118 C119 C120 C115 -2.1(4)
C116 C115 C120 C119 5.2(3)
C53 C115 C120 C119 177.0(2)
C117 C118 C121 C122 46.8(4)
C119 C118 C121 C122 -134.5(3)
C117 C118 C121 C124 177.7(3)
C119 C118 C121 C124 -3.6(4)
C117 C118 C121 C123 -64.8(3)
C119 C118 C121 C123 113.9(3)
C105 C53 C125 C130 58.6(3)
C54 C53 C125 C130 -63.2(3)
C115 C53 C125 C130 179.03(19)
C105 C53 C125 C126 -123.9(2)
C54 C53 C125 C126 114.3(3)
C115 C53 C125 C126 -3.5(3)
C130 C125 C126 C127 2.2(3)
C53 C125 C126 C127 -175.27(19)
C125 C126 C127 C128 -0.7(3)
C126 C127 C128 C129 -2.0(3)
C126 C127 C128 C131 173.2(2)
C127 C128 C129 C130 3.1(3)
C131 C128 C129 C130 -172.4(2)
C126 C125 C130 C129 -1.0(4)
C53 C125 C130 C129 176.6(2)
C128 C129 C130 C125 -1.7(4)
C127 C128 C131 C133 -116.6(4)
C129 C128 C131 C133 58.3(4)
C127 C128 C131 C132 14.1(4)
C129 C128 C131 C132 -170.9(2)
C127 C128 C131 C134 123.0(3)
C129 C128 C131 C134 -62.1(3)
